data_7118928
loop_
_publ_author_name
'Huang, Hai'
'Tang, Luning'
'Liu, Qi'
'Xi, Yang'
'He, Guangke'
'Zhu, Hongjun'

_publ_section_title
;
 Formation of \a-chalcogenyl acrylamides through unprecedented
 chalcogen-mediated metal-free oxyfunctionalization of ynamides with DMSO
 as an oxidant.
;
_journal_issue 32
_journal_name_full 'Chemical communications (Cambridge, England)'
_journal_page_first 5605
_journal_page_last 5608
_journal_paper_doi 10.1039/c5cc10517j
_journal_volume 52
_journal_year 2016
_chemical_formula_sum 'C27 H29 N O3 S2'
_chemical_formula_weight 479.63
_chemical_name_systematic
; 
 ? 
;
_space_group_IT_number 14
_symmetry_cell_setting monoclinic
_symmetry_space_group_name_Hall '-P 2ybc'
_symmetry_space_group_name_H-M 'P 1 21/c 1'
_atom_sites_solution_hydrogens geom
_atom_sites_solution_primary direct
_atom_sites_solution_secondary difmap
_audit_creation_method SHELXL-97
_audit_update_record
;
2015-10-20 deposited with the CCDC.
2016-03-16 downloaded from the CCDC.
;
_cell_angle_alpha 90.00
_cell_angle_beta 92.583(4)
_cell_angle_gamma 90.00
_cell_formula_units_Z 4
_cell_length_a 12.8698(16)
_cell_length_b 13.2620(15)
_cell_length_c 15.0271(18)
_cell_measurement_reflns_used 6330
_cell_measurement_temperature 296(2)
_cell_measurement_theta_max 25.24
_cell_measurement_theta_min 2.21
_cell_volume 2562.2(5)
_computing_cell_refinement 'Bruker SAINT'
_computing_data_collection 'Bruker APEX2'
_computing_data_reduction 'Bruker SAINT'
_computing_molecular_graphics 'Bruker SHELXTL'
_computing_publication_material 'Bruker SHELXTL'
_computing_structure_refinement 'SHELXL-97 (Sheldrick, 2008)'
_computing_structure_solution 'SHELXS-97 (Sheldrick, 2008)'
_diffrn_ambient_temperature 296(2)
_diffrn_measured_fraction_theta_full 0.997
_diffrn_measured_fraction_theta_max 0.997
_diffrn_measurement_device_type 'Bruker APEX-II CCD'
_diffrn_measurement_method '\f and \w scans'
_diffrn_radiation_monochromator graphite
_diffrn_radiation_source 'fine-focus sealed tube'
_diffrn_radiation_type MoK\a
_diffrn_radiation_wavelength 0.71073
_diffrn_reflns_av_R_equivalents 0.0485
_diffrn_reflns_av_sigmaI/netI 0.0431
_diffrn_reflns_limit_h_max 15
_diffrn_reflns_limit_h_min -14
_diffrn_reflns_limit_k_max 15
_diffrn_reflns_limit_k_min -15
_diffrn_reflns_limit_l_max 14
_diffrn_reflns_limit_l_min -17
_diffrn_reflns_number 17942
_diffrn_reflns_theta_full 25.01
_diffrn_reflns_theta_max 25.01
_diffrn_reflns_theta_min 2.21
_exptl_absorpt_coefficient_mu 0.236
_exptl_absorpt_correction_T_max 0.9500
_exptl_absorpt_correction_T_min 0.9391
_exptl_absorpt_correction_type multi-scan
_exptl_absorpt_process_details sadabs
_exptl_crystal_colour colorless
_exptl_crystal_density_diffrn 1.243
_exptl_crystal_density_method 'not measured'
_exptl_crystal_description block
_exptl_crystal_F_000 1016
_exptl_crystal_size_max 0.27
_exptl_crystal_size_mid 0.25
_exptl_crystal_size_min 0.22
_refine_diff_density_max 0.609
_refine_diff_density_min -0.393
_refine_diff_density_rms 0.044
_refine_ls_extinction_method none
_refine_ls_goodness_of_fit_ref 1.028
_refine_ls_hydrogen_treatment mixed
_refine_ls_matrix_type full
_refine_ls_number_parameters 295
_refine_ls_number_reflns 4495
_refine_ls_number_restraints 12
_refine_ls_restrained_S_all 1.039
_refine_ls_R_factor_all 0.0837
_refine_ls_R_factor_gt 0.0596
_refine_ls_shift/su_max 0.006
_refine_ls_shift/su_mean 0.000
_refine_ls_structure_factor_coef Fsqd
_refine_ls_weighting_details 'calc w=1/[\s^2^(Fo^2^)+(0.0838P)^2^+1.4428P] where P=(Fo^2^+2Fc^2^)/3'
_refine_ls_weighting_scheme calc
_refine_ls_wR_factor_gt 0.1564
_refine_ls_wR_factor_ref 0.1731
_reflns_number_gt 3272
_reflns_number_total 4495
_reflns_threshold_expression >2sigma(I)
_cod_data_source_file c5cc10517j2.cif
_cod_data_source_block 20150925ngd3_0m
_cod_depositor_comments
;
The following automatic conversions were performed:

'_symmetry_cell_setting' value 'Monoclinic' changed to 'monoclinic'
according to
/usr/data/users/saulius/crontab/automatic-downloads/rss-feeds/RSC/lib/dictionaries/cif_core.dic
dictionary named 'cif_core.dic' version 2.4.2 from 2011-04-26.

Automatic conversion script
Id: cif_fix_values 4268 2015-11-12 08:31:59Z antanas 

 Adding full bibliography for 7118926--7118928.cif.
;
_cod_original_sg_symbol_H-M P2(1)/c
_cod_database_code 7118928

loop_
_symmetry_equiv_pos_as_xyz
'x, y, z'
'-x, y+1/2, -z+1/2'
'-x, -y, -z'
'x, -y-1/2, z-1/2'

loop_
_atom_site_label
_atom_site_type_symbol
_atom_site_fract_x
_atom_site_fract_y
_atom_site_fract_z
_atom_site_U_iso_or_equiv
_atom_site_adp_type
_atom_site_occupancy
_atom_site_symmetry_multiplicity
_atom_site_calc_flag
_atom_site_refinement_flags
C1 C 0.2520(2) 0.3196(2) 0.5308(2) 0.0519(7) Uani 1 1 d .
C2 C 0.1547(3) 0.2765(3) 0.5247(2) 0.0672(9) Uani 1 1 d .
H2 H 0.1290 0.2494 0.4710 0.081 Uiso 1 1 calc R
C3 C 0.0958(3) 0.2739(3) 0.5991(2) 0.0706(9) Uani 1 1 d .
H3 H 0.0299 0.2451 0.5949 0.085 Uiso 1 1 calc R
C4 C 0.1323(3) 0.3129(2) 0.6796(2) 0.0618(8) Uani 1 1 d .
C5 C 0.2301(3) 0.3561(3) 0.6836(2) 0.0635(8) Uani 1 1 d .
H5 H 0.2560 0.3830 0.7372 0.076 Uiso 1 1 calc R
C6 C 0.2898(3) 0.3602(2) 0.6104(2) 0.0586(8) Uani 1 1 d .
H6 H 0.3552 0.3902 0.6144 0.070 Uiso 1 1 calc R
C7 C 0.0673(3) 0.3085(3) 0.7605(3) 0.0898(12) Uani 1 1 d .
H7A H 0.0009 0.3391 0.7469 0.135 Uiso 1 1 calc R
H7B H 0.1022 0.3442 0.8088 0.135 Uiso 1 1 calc R
H7C H 0.0575 0.2394 0.7773 0.135 Uiso 1 1 calc R
C8 C 0.4591(3) 0.3693(3) 0.2375(2) 0.0650(9) Uani 1 1 d .
H8 H 0.4317 0.3146 0.2674 0.078 Uiso 1 1 calc R
C9 C 0.4944(3) 0.3559(3) 0.1536(2) 0.0792(11) Uani 1 1 d .
H9 H 0.4900 0.2926 0.1270 0.095 Uiso 1 1 calc R
C10 C 0.5359(3) 0.4344(4) 0.1090(3) 0.0935(13) Uani 1 1 d .
H10 H 0.5609 0.4247 0.0525 0.112 Uiso 1 1 calc R
C11 C 0.5404(4) 0.5273(4) 0.1477(3) 0.0996(15) Uani 1 1 d .
H11 H 0.5685 0.5812 0.1173 0.119 Uiso 1 1 calc R
C12 C 0.5035(3) 0.5423(3) 0.2323(2) 0.0730(10) Uani 1 1 d .
H12 H 0.5058 0.6063 0.2576 0.088 Uiso 1 1 calc R
C13 C 0.4635(2) 0.4626(2) 0.27872(19) 0.0521(7) Uani 1 1 d .
C14 C 0.4310(2) 0.4783(2) 0.37331(19) 0.0531(7) Uani 1 1 d .
H14A H 0.4853 0.4524 0.4140 0.064 Uiso 1 1 calc R
H14B H 0.4250 0.5501 0.3842 0.064 Uiso 1 1 calc R
C15 C 0.2365(2) 0.4648(2) 0.35975(18) 0.0505(7) Uani 1 1 d .
C16 C 0.2337(3) 0.5678(2) 0.3190(2) 0.0625(8) Uani 1 1 d .
C17 C 0.2090(3) 0.5798(3) 0.2332(3) 0.0856(12) Uani 1 1 d .
H17 H 0.2008 0.6456 0.2127 0.103 Uiso 1 1 calc R
C18 C 0.1931(5) 0.4982(4) 0.1667(3) 0.119 Uani 1 1 d .
H18A H 0.2361 0.4415 0.1859 0.143 Uiso 1 1 calc R
H18B H 0.1212 0.4765 0.1679 0.143 Uiso 1 1 calc R
C19 C 0.2282(3) 0.6416(2) 0.4932(2) 0.0614(8) Uani 1 1 d .
C20 C 0.1298(3) 0.6066(3) 0.5103(3) 0.0709(10) Uani 1 1 d .
H20 H 0.0821 0.5940 0.4633 0.085 Uiso 1 1 calc R
C21 C 0.1023(3) 0.5905(3) 0.5965(3) 0.0769(10) Uani 1 1 d .
H21 H 0.0362 0.5661 0.6067 0.092 Uiso 1 1 calc R
C22 C 0.1699(3) 0.6093(3) 0.6681(3) 0.0738(10) Uani 1 1 d .
C23 C 0.2674(3) 0.6435(3) 0.6505(3) 0.0773(11) Uani 1 1 d .
H23 H 0.3147 0.6565 0.6978 0.093 Uiso 1 1 calc R
C24 C 0.2973(3) 0.6592(3) 0.5650(3) 0.0719(10) Uani 1 1 d .
H24 H 0.3642 0.6817 0.5552 0.086 Uiso 1 1 calc R
C25 C 0.1385(5) 0.5918(4) 0.7631(3) 0.1118(16) Uani 1 1 d .
H25A H 0.1836 0.5423 0.7910 0.168 Uiso 1 1 calc R
H25B H 0.0679 0.5682 0.7626 0.168 Uiso 1 1 calc R
H25C H 0.1441 0.6539 0.7958 0.168 Uiso 1 1 calc R
C26 C 0.2156(10) 0.5210(9) 0.0732(7) 0.241(5) Uani 1 1 d U
H26A H 0.2830 0.5537 0.0721 0.289 Uiso 1 1 calc R
H26B H 0.2200 0.4581 0.0407 0.289 Uiso 1 1 calc R
C27 C 0.1447(11) 0.5801(10) 0.0315(8) 0.270(5) Uani 1 1 d U
H27A H 0.0763 0.5586 0.0461 0.405 Uiso 1 1 calc R
H27B H 0.1517 0.5754 -0.0317 0.405 Uiso 1 1 calc R
H27C H 0.1553 0.6487 0.0503 0.405 Uiso 1 1 calc R
N1 N 0.33171(18) 0.42936(17) 0.39341(15) 0.0479(6) Uani 1 1 d .
O1 O 0.43899(18) 0.30355(19) 0.47538(16) 0.0744(7) Uani 1 1 d .
O2 O 0.2950(2) 0.24087(16) 0.37856(15) 0.0757(7) Uani 1 1 d .
O3 O 0.15803(17) 0.41597(17) 0.36440(14) 0.0645(6) Uani 1 1 d .
S1 S 0.33429(6) 0.31352(6) 0.44111(5) 0.0555(3) Uani 1 1 d .
S2 S 0.26687(10) 0.67424(7) 0.38554(8) 0.0861(4) Uani 1 1 d .

loop_
_atom_site_aniso_label
_atom_site_aniso_U_11
_atom_site_aniso_U_22
_atom_site_aniso_U_33
_atom_site_aniso_U_23
_atom_site_aniso_U_13
_atom_site_aniso_U_12
C1 0.0552(18) 0.0467(16) 0.0537(17) 0.0090(13) 0.0021(13) 0.0045(13)
C2 0.071(2) 0.071(2) 0.059(2) 0.0087(16) -0.0031(16) -0.0158(18)
C3 0.057(2) 0.078(2) 0.077(2) 0.0229(19) 0.0079(17) -0.0117(17)
C4 0.064(2) 0.061(2) 0.061(2) 0.0193(15) 0.0120(15) 0.0133(16)
C5 0.069(2) 0.070(2) 0.0525(18) 0.0007(16) 0.0058(15) 0.0058(17)
C6 0.0537(18) 0.064(2) 0.0576(19) 0.0019(15) 0.0012(15) -0.0015(15)
C7 0.088(3) 0.102(3) 0.083(3) 0.025(2) 0.032(2) 0.017(2)
C8 0.073(2) 0.060(2) 0.063(2) -0.0022(16) 0.0178(16) -0.0064(17)
C9 0.083(3) 0.087(3) 0.069(2) -0.014(2) 0.0189(19) -0.009(2)
C10 0.095(3) 0.126(4) 0.061(2) -0.004(2) 0.019(2) -0.025(3)
C11 0.118(4) 0.113(4) 0.068(3) 0.018(2) 0.014(2) -0.052(3)
C12 0.084(2) 0.070(2) 0.065(2) 0.0041(17) -0.0004(18) -0.0281(19)
C13 0.0449(16) 0.0591(18) 0.0519(17) 0.0033(14) -0.0016(13) -0.0071(13)
C14 0.0537(17) 0.0519(17) 0.0534(17) -0.0028(13) -0.0010(13) -0.0057(14)
C15 0.0530(18) 0.0507(17) 0.0479(16) 0.0025(13) 0.0032(13) -0.0008(14)
C16 0.0582(19) 0.064(2) 0.066(2) 0.0155(16) 0.0066(15) 0.0065(15)
C17 0.095(3) 0.084(3) 0.077(3) 0.028(2) -0.002(2) 0.013(2)
C18 0.150 0.142 0.063 0.016 -0.019 -0.001
C19 0.059(2) 0.0423(17) 0.083(2) -0.0032(15) 0.0047(16) 0.0078(14)
C20 0.057(2) 0.067(2) 0.088(3) -0.0135(19) -0.0052(18) 0.0032(17)
C21 0.061(2) 0.072(2) 0.100(3) -0.016(2) 0.017(2) -0.0056(18)
C22 0.082(3) 0.0515(19) 0.088(3) -0.0149(18) 0.008(2) 0.0028(18)
C23 0.071(3) 0.071(2) 0.088(3) -0.016(2) -0.011(2) 0.0057(19)
C24 0.0483(19) 0.061(2) 0.106(3) -0.0100(19) -0.0001(19) 0.0006(15)
C25 0.160(5) 0.086(3) 0.092(3) -0.021(2) 0.036(3) -0.005(3)
C26 0.260(9) 0.242(8) 0.221(8) 0.035(7) 0.009(7) 0.015(7)
C27 0.283(9) 0.277(9) 0.244(8) 0.047(7) -0.062(7) -0.025(8)
N1 0.0494(14) 0.0459(13) 0.0486(13) 0.0040(10) 0.0047(10) 0.0027(11)
O1 0.0602(14) 0.0854(17) 0.0786(16) 0.0273(13) 0.0141(11) 0.0241(12)
O2 0.109(2) 0.0485(13) 0.0709(15) -0.0092(11) 0.0186(13) -0.0015(12)
O3 0.0556(13) 0.0676(14) 0.0699(14) 0.0085(11) -0.0018(10) -0.0066(11)
S1 0.0624(5) 0.0486(4) 0.0560(5) 0.0069(3) 0.0095(3) 0.0090(4)
S2 0.1134(9) 0.0474(5) 0.0991(8) 0.0102(5) 0.0232(6) -0.0013(5)

loop_
_atom_type_symbol
_atom_type_description
_atom_type_scat_dispersion_real
_atom_type_scat_dispersion_imag
_atom_type_scat_source
C C 0.0033 0.0016 'International Tables Vol C Tables 4.2.6.8 and 6.1.1.4'
H H 0.0000 0.0000 'International Tables Vol C Tables 4.2.6.8 and 6.1.1.4'
N N 0.0061 0.0033 'International Tables Vol C Tables 4.2.6.8 and 6.1.1.4'
O O 0.0106 0.0060 'International Tables Vol C Tables 4.2.6.8 and 6.1.1.4'
S S 0.1246 0.1234 'International Tables Vol C Tables 4.2.6.8 and 6.1.1.4'

loop_
_geom_angle_atom_site_label_1
_geom_angle_atom_site_label_2
_geom_angle_atom_site_label_3
_geom_angle
C2 C1 C6 120.3(3)
C2 C1 S1 120.6(2)
C6 C1 S1 118.9(2)
C1 C2 C3 119.2(3)
C1 C2 H2 120.4
C3 C2 H2 120.4
C4 C3 C2 121.6(3)
C4 C3 H3 119.2
C2 C3 H3 119.2
C3 C4 C5 117.8(3)
C3 C4 C7 121.0(3)
C5 C4 C7 121.2(3)
C6 C5 C4 121.7(3)
C6 C5 H5 119.2
C4 C5 H5 119.2
C5 C6 C1 119.4(3)
C5 C6 H6 120.3
C1 C6 H6 120.3
C4 C7 H7A 109.5
C4 C7 H7B 109.5
H7A C7 H7B 109.5
C4 C7 H7C 109.5
H7A C7 H7C 109.5
H7B C7 H7C 109.5
C9 C8 C13 121.2(3)
C9 C8 H8 119.4
C13 C8 H8 119.4
C10 C9 C8 120.5(4)
C10 C9 H9 119.7
C8 C9 H9 119.7
C9 C10 C11 119.5(4)
C9 C10 H10 120.3
C11 C10 H10 120.3
C10 C11 C12 120.6(4)
C10 C11 H11 119.7
C12 C11 H11 119.7
C13 C12 C11 120.3(4)
C13 C12 H12 119.9
C11 C12 H12 119.9
C12 C13 C8 117.9(3)
C12 C13 C14 119.7(3)
C8 C13 C14 122.3(3)
N1 C14 C13 114.2(2)
N1 C14 H14A 108.7
C13 C14 H14A 108.7
N1 C14 H14B 108.7
C13 C14 H14B 108.7
H14A C14 H14B 107.6
O3 C15 N1 121.7(3)
O3 C15 C16 120.7(3)
N1 C15 C16 117.6(3)
C17 C16 C15 120.6(3)
C17 C16 S2 119.7(3)
C15 C16 S2 119.7(2)
C16 C17 C18 126.1(4)
C16 C17 H17 116.9
C18 C17 H17 116.9
C26 C18 C17 117.7(6)
C26 C18 H18A 107.9
C17 C18 H18A 107.9
C26 C18 H18B 107.9
C17 C18 H18B 107.9
H18A C18 H18B 107.2
C20 C19 C24 118.2(3)
C20 C19 S2 123.4(3)
C24 C19 S2 118.3(3)
C21 C20 C19 120.2(3)
C21 C20 H20 119.9
C19 C20 H20 119.9
C20 C21 C22 121.9(4)
C20 C21 H21 119.0
C22 C21 H21 119.0
C23 C22 C21 117.4(4)
C23 C22 C25 121.1(4)
C21 C22 C25 121.5(4)
C22 C23 C24 121.8(3)
C22 C23 H23 119.1
C24 C23 H23 119.1
C23 C24 C19 120.4(3)
C23 C24 H24 119.8
C19 C24 H24 119.8
C22 C25 H25A 109.5
C22 C25 H25B 109.5
H25A C25 H25B 109.5
C22 C25 H25C 109.5
H25A C25 H25C 109.5
H25B C25 H25C 109.5
C27 C26 C18 114.0(11)
C27 C26 H26A 108.8
C18 C26 H26A 108.8
C27 C26 H26B 108.8
C18 C26 H26B 108.8
H26A C26 H26B 107.7
C26 C27 H27A 109.5
C26 C27 H27B 109.5
H27A C27 H27B 109.5
C26 C27 H27C 109.5
H27A C27 H27C 109.5
H27B C27 H27C 109.5
C15 N1 C14 122.4(2)
C15 N1 S1 117.5(2)
C14 N1 S1 118.96(19)
O2 S1 O1 118.52(16)
O2 S1 N1 109.56(13)
O1 S1 N1 103.70(13)
O2 S1 C1 109.28(15)
O1 S1 C1 108.66(14)
N1 S1 C1 106.41(13)
C19 S2 C16 104.57(16)

loop_
_geom_bond_atom_site_label_1
_geom_bond_atom_site_label_2
_geom_bond_distance
C1 C2 1.376(5)
C1 C6 1.380(4)
C1 S1 1.753(3)
C2 C3 1.379(5)
C2 H2 0.9300
C3 C4 1.378(5)
C3 H3 0.9300
C4 C5 1.382(5)
C4 C7 1.507(5)
C5 C6 1.370(4)
C5 H5 0.9300
C6 H6 0.9300
C7 H7A 0.9600
C7 H7B 0.9600
C7 H7C 0.9600
C8 C9 1.371(5)
C8 C13 1.384(4)
C8 H8 0.9300
C9 C10 1.360(6)
C9 H9 0.9300
C10 C11 1.363(6)
C10 H10 0.9300
C11 C12 1.392(6)
C11 H11 0.9300
C12 C13 1.378(4)
C12 H12 0.9300
C13 C14 1.514(4)
C14 N1 1.477(4)
C14 H14A 0.9700
C14 H14B 0.9700
C15 O3 1.204(3)
C15 N1 1.387(4)
C15 C16 1.497(4)
C16 C17 1.323(5)
C16 S2 1.771(4)
C17 C18 1.480(7)
C17 H17 0.9300
C18 C26 1.478(11)
C18 H18A 0.9700
C18 H18B 0.9700
C19 C20 1.384(5)
C19 C24 1.386(5)
C19 S2 1.768(4)
C20 C21 1.375(5)
C20 H20 0.9300
C21 C22 1.375(5)
C21 H21 0.9300
C22 C23 1.372(5)
C22 C25 1.518(6)
C23 C24 1.374(5)
C23 H23 0.9300
C24 H24 0.9300
C25 H25A 0.9600
C25 H25B 0.9600
C25 H25C 0.9600
C26 C27 1.337(12)
C26 H26A 0.9700
C26 H26B 0.9700
C27 H27A 0.9600
C27 H27B 0.9600
C27 H27C 0.9600
N1 S1 1.695(2)
O1 S1 1.427(2)
O2 S1 1.423(2)

loop_
_geom_torsion_atom_site_label_1
_geom_torsion_atom_site_label_2
_geom_torsion_atom_site_label_3
_geom_torsion_atom_site_label_4
_geom_torsion
C6 C1 C2 C3 -0.4(5)
S1 C1 C2 C3 173.7(3)
C1 C2 C3 C4 -0.4(5)
C2 C3 C4 C5 0.7(5)
C2 C3 C4 C7 -179.4(3)
C3 C4 C5 C6 -0.2(5)
C7 C4 C5 C6 179.9(3)
C4 C5 C6 C1 -0.6(5)
C2 C1 C6 C5 0.9(5)
S1 C1 C6 C5 -173.4(2)
C13 C8 C9 C10 0.7(6)
C8 C9 C10 C11 -1.2(7)
C9 C10 C11 C12 0.2(7)
C10 C11 C12 C13 1.2(7)
C11 C12 C13 C8 -1.7(5)
C11 C12 C13 C14 175.5(3)
C9 C8 C13 C12 0.7(5)
C9 C8 C13 C14 -176.3(3)
C12 C13 C14 N1 137.4(3)
C8 C13 C14 N1 -45.6(4)
O3 C15 C16 C17 -65.8(5)
N1 C15 C16 C17 115.7(4)
O3 C15 C16 S2 115.7(3)
N1 C15 C16 S2 -62.8(4)
C15 C16 C17 C18 -7.1(7)
S2 C16 C17 C18 171.4(4)
C16 C17 C18 C26 -151.3(7)
C24 C19 C20 C21 0.3(5)
S2 C19 C20 C21 -174.7(3)
C19 C20 C21 C22 0.8(6)
C20 C21 C22 C23 -1.1(6)
C20 C21 C22 C25 179.6(4)
C21 C22 C23 C24 0.3(5)
C25 C22 C23 C24 179.6(4)
C22 C23 C24 C19 0.7(6)
C20 C19 C24 C23 -1.0(5)
S2 C19 C24 C23 174.2(3)
C17 C18 C26 C27 -73.5(12)
O3 C15 N1 C14 167.9(3)
C16 C15 N1 C14 -13.6(4)
O3 C15 N1 S1 0.5(4)
C16 C15 N1 S1 179.0(2)
C13 C14 N1 C15 -72.0(3)
C13 C14 N1 S1 95.2(3)
C15 N1 S1 O2 57.6(3)
C14 N1 S1 O2 -110.3(2)
C15 N1 S1 O1 -175.0(2)
C14 N1 S1 O1 17.2(2)
C15 N1 S1 C1 -60.4(2)
C14 N1 S1 C1 131.7(2)
C2 C1 S1 O2 -13.9(3)
C6 C1 S1 O2 160.3(2)
C2 C1 S1 O1 -144.6(3)
C6 C1 S1 O1 29.6(3)
C2 C1 S1 N1 104.3(3)
C6 C1 S1 N1 -81.5(3)
C20 C19 S2 C16 -51.8(3)
C24 C19 S2 C16 133.3(3)
C17 C16 S2 C19 150.4(3)
C15 C16 S2 C19 -31.1(3)
